data_7049949
loop_
_publ_author_name
'Feng, Dou-Dou'
'Zhao, Yu-Di'
'Wang, Xiao-Qing'
'Fang, Dong-Dong'
'Tang, Jing'
'Fan, Li-Ming'
'Yang, Jie'

_publ_section_title
;
 Two novel metal-organic frameworks based on pyridyl-imidazole-carboxyl
 multifunctional ligand: selective CO<sub>2</sub> capture and
 multiresponsive luminescence sensor.
;
_journal_issue 29
_journal_name_full 'Dalton transactions (Cambridge, England : 2003)'
_journal_page_first 10892
_journal_page_last 10900
_journal_paper_doi 10.1039/c9dt01430f
_journal_volume 48
_journal_year 2019
_chemical_formula_moiety 'C30 H20 Ag N5 O2'
_chemical_formula_sum 'C30 H20 Ag N5 O2'
_chemical_formula_weight 590.38
_space_group_crystal_system monoclinic
_space_group_IT_number 14
_space_group_name_Hall '-P 2ybc'
_space_group_name_H-M_alt 'P 1 21/c 1'
_symmetry_space_group_name_Hall '-P 2ybc'
_symmetry_space_group_name_H-M 'P 1 21/c 1'
_atom_sites_solution_hydrogens geom
_atom_sites_solution_primary iterative
_audit_creation_date 2019-01-19
_audit_creation_method
;
Olex2 1.2
(compiled 2018.05.29 svn.r3508 for OlexSys, GUI svn.r5506)
;
_audit_update_record
;
2019-03-14 deposited with the CCDC.    2019-05-01 downloaded from the CCDC.
;
_cell_angle_alpha 90
_cell_angle_beta 113.146(4)
_cell_angle_gamma 90
_cell_formula_units_Z 4
_cell_length_a 10.9021(9)
_cell_length_b 9.9350(8)
_cell_length_c 23.750(2)
_cell_measurement_reflns_used 1845
_cell_measurement_temperature 298(2)
_cell_measurement_theta_max 26.107
_cell_measurement_theta_min 2.886
_cell_volume 2365.4(3)
_computing_cell_refinement 'SAINT v6.02A (Bruker, 2001)'
_computing_data_reduction 'SAINT v6.02A (Bruker, 2001)'
_computing_molecular_graphics 'Olex2 (Dolomanov et al., 2009)'
_computing_publication_material 'Olex2 (Dolomanov et al., 2009)'
_computing_structure_refinement 'XL (Sheldrick, 2008)'
_computing_structure_solution 'olex2.solve (Bourhis et al., 2015)'
_diffrn_ambient_temperature 298.15
_diffrn_measured_fraction_theta_full 0.994
_diffrn_measured_fraction_theta_max 0.994
_diffrn_measurement_device_type 'CCD area detector'
_diffrn_measurement_method 'phi and omega scans'
_diffrn_radiation_monochromator graphite
_diffrn_radiation_type MoK\a
_diffrn_radiation_wavelength 0.71073
_diffrn_reflns_av_R_equivalents 0.0625
_diffrn_reflns_av_unetI/netI 0.0882
_diffrn_reflns_Laue_measured_fraction_full 0.994
_diffrn_reflns_Laue_measured_fraction_max 0.994
_diffrn_reflns_limit_h_max 11
_diffrn_reflns_limit_h_min -12
_diffrn_reflns_limit_k_max 11
_diffrn_reflns_limit_k_min -11
_diffrn_reflns_limit_l_max 28
_diffrn_reflns_limit_l_min -13
_diffrn_reflns_number 10933
_diffrn_reflns_point_group_measured_fraction_full 0.994
_diffrn_reflns_point_group_measured_fraction_max 0.994
_diffrn_reflns_theta_full 25.019
_diffrn_reflns_theta_max 25.019
_diffrn_reflns_theta_min 2.772
_exptl_absorpt_coefficient_mu 0.893
_exptl_absorpt_correction_type none
_exptl_crystal_colour colorless
_exptl_crystal_density_diffrn 1.658
_exptl_crystal_description block
_exptl_crystal_F_000 1192
_exptl_crystal_size_mid 0.08
_exptl_crystal_size_min 0.08
_refine_diff_density_max 0.676
_refine_diff_density_min -0.447
_refine_diff_density_rms 0.074
_refine_ls_extinction_method none
_refine_ls_goodness_of_fit_ref 0.865
_refine_ls_hydrogen_treatment constr
_refine_ls_matrix_type full
_refine_ls_number_parameters 343
_refine_ls_number_reflns 4140
_refine_ls_number_restraints 0
_refine_ls_restrained_S_all 0.865
_refine_ls_R_factor_all 0.0784
_refine_ls_R_factor_gt 0.0420
_refine_ls_shift/su_max 0.001
_refine_ls_shift/su_mean 0.000
_refine_ls_structure_factor_coef Fsqd
_refine_ls_weighting_details 'w=1/[\s^2^(Fo^2^)+(0.0247P)^2^] where P=(Fo^2^+2Fc^2^)/3'
_refine_ls_weighting_scheme calc
_refine_ls_wR_factor_gt 0.0731
_refine_ls_wR_factor_ref 0.0817
_reflns_Friedel_coverage 0.000
_reflns_number_gt 2551
_reflns_number_total 4140
_reflns_threshold_expression 'I > 2\s(I)'
_cod_data_source_file c9dt01430f2.cif
_cod_data_source_block 181025c
_cod_depositor_comments 'Adding full bibliography for 7049948--7049949.cif.'
_cod_database_code 7049949
_shelx_shelxl_version_number 2016/6
_shelx_space_group_comment
;
The symmetry employed for this shelxl refinement is uniquely defined
by the following loop, which should always be used as a source of
symmetry information in preference to the above space-group names.
They are only intended as comments.
;
_olex2_refinement_description
;
1. Fixed Uiso
 At 1.2 times of:
  All C(H) groups
2.a Aromatic/amide H refined with riding coordinates:
 C8(H8), C23(H23), C16(H16), C2(H2), C6(H6), C3(H3), C11(H11), C26(H26),
 C13(H13), C5(H5), C21(H21), C28(H28), C25(H25), C29(H29), C20(H20), C17(H17),
 C1(H1), C22(H22), C19(H19), C9(H9)
;
_olex2_submission_special_instructions 'No special instructions were received'

loop_
_space_group_symop_operation_xyz
'x, y, z'
'-x, y+1/2, -z+1/2'
'-x, -y, -z'
'x, -y-1/2, z-1/2'

loop_
_atom_site_label
_atom_site_type_symbol
_atom_site_fract_x
_atom_site_fract_y
_atom_site_fract_z
_atom_site_U_iso_or_equiv
_atom_site_adp_type
_atom_site_occupancy
_atom_site_site_symmetry_order
_atom_site_calc_flag
_atom_site_refinement_flags_posn
Ag1 Ag 0.57663(4) 1.14052(3) 0.04195(2) 0.04863(14) Uani 1 1 d .
N3 N 0.8563(3) 0.1707(3) 0.17511(15) 0.0342(9) Uani 1 1 d .
C8 C 0.7296(4) 0.4256(4) 0.1321(2) 0.0369(11) Uani 1 1 d .
H8 H 0.745896 0.371071 0.103967 0.044 Uiso 1 1 calc R
C18 C 1.0921(4) -0.1396(4) 0.08488(18) 0.0325(10) Uani 1 1 d .
C27 C 0.7142(4) -0.1629(4) 0.4069(2) 0.0329(10) Uani 1 1 d .
N4 N 1.1645(3) -0.1999(3) 0.05256(15) 0.0339(9) Uani 1 1 d .
C4 C 0.6618(4) 0.6367(4) 0.1575(2) 0.0343(10) Uani 1 1 d .
O1 O 0.5772(3) -0.1923(3) 0.46190(14) 0.0519(9) Uani 1 1 d .
C23 C 1.2235(4) -0.1346(4) 0.01993(18) 0.0374(11) Uani 1 1 d .
H23 H 1.214521 -0.042799 0.011569 0.045 Uiso 1 1 calc R
O2 O 0.7594(3) -0.3176(3) 0.48828(15) 0.0568(9) Uani 1 1 d .
C7 C 0.7531(4) 0.3749(4) 0.19001(19) 0.0320(10) Uani 1 1 d .
C16 C 0.9663(4) -0.1628(4) 0.14727(19) 0.0368(11) Uani 1 1 d .
H16 H 0.927074 -0.217914 0.167161 0.044 Uiso 1 1 calc R
C2 C 0.5236(4) 0.8357(4) 0.1620(2) 0.0420(12) Uani 1 1 d .
H2 H 0.491557 0.803970 0.190458 0.050 Uiso 1 1 calc R
N2 N 0.6070(3) 0.7683(3) 0.14018(15) 0.0343(9) Uani 1 1 d .
N1 N 0.5632(3) 0.9671(3) 0.09538(16) 0.0377(9) Uani 1 1 d .
C24 C 0.7704(4) -0.0366(4) 0.31403(19) 0.0338(11) Uani 1 1 d .
N5 N 1.2942(3) -0.2153(4) 0.00160(16) 0.0409(9) Uani 1 1 d .
C6 C 0.7346(4) 0.4627(4) 0.23229(19) 0.0360(11) Uani 1 1 d .
H6 H 0.751908 0.432842 0.271799 0.043 Uiso 1 1 calc R
C3 C 0.6266(4) 0.8527(4) 0.09970(19) 0.0371(11) Uani 1 1 d .
H3 H 0.678454 0.832222 0.077733 0.044 Uiso 1 1 calc R
C30 C 0.6826(5) -0.2305(4) 0.4574(2) 0.0390(12) Uani 1 1 d .
C11 C 0.7578(4) 0.1641(4) 0.24914(19) 0.0345(11) Uani 1 1 d .
H11 H 0.707249 0.207464 0.267383 0.041 Uiso 1 1 calc R
C26 C 0.8424(4) -0.1635(4) 0.4080(2) 0.0370(11) Uani 1 1 d .
H26 H 0.910821 -0.205215 0.440162 0.044 Uiso 1 1 calc R
C13 C 0.8713(4) -0.0272(4) 0.23498(19) 0.0355(11) Uani 1 1 d .
H13 H 0.904280 -0.114019 0.245394 0.043 Uiso 1 1 calc R
C15 C 0.9600(4) -0.0237(4) 0.15220(18) 0.0307(10) Uani 1 1 d .
C14 C 0.8928(4) 0.0417(4) 0.18896(19) 0.0316(10) Uani 1 1 d .
C12 C 0.8001(4) 0.0337(4) 0.26565(19) 0.0332(10) Uani 1 1 d .
C5 C 0.6911(4) 0.5927(4) 0.2159(2) 0.0363(11) Uani 1 1 d .
H5 H 0.681583 0.650746 0.244610 0.044 Uiso 1 1 calc R
C21 C 1.2020(5) -0.3318(4) 0.0542(2) 0.0561(14) Uani 1 1 d .
H21 H 1.177484 -0.402351 0.073367 0.067 Uiso 1 1 calc R
C10 C 0.7902(4) 0.2314(4) 0.20544(19) 0.0316(10) Uani 1 1 d .
C28 C 0.6160(4) -0.0971(4) 0.3595(2) 0.0413(12) Uani 1 1 d .
H28 H 0.529893 -0.093889 0.358518 0.050 Uiso 1 1 calc R
C25 C 0.8701(4) -0.1026(4) 0.3616(2) 0.0378(11) Uani 1 1 d .
H25 H 0.956106 -0.106195 0.362487 0.045 Uiso 1 1 calc R
C29 C 0.6425(4) -0.0357(4) 0.31352(19) 0.0390(11) Uani 1 1 d .
H29 H 0.573945 0.006826 0.281695 0.047 Uiso 1 1 calc R
C20 C 1.0179(4) 0.0531(4) 0.1215(2) 0.0427(12) Uani 1 1 d .
H20 H 1.011814 0.146265 0.122984 0.051 Uiso 1 1 calc R
C17 C 1.0299(4) -0.2197(4) 0.11330(19) 0.0366(11) Uani 1 1 d .
H17 H 1.031056 -0.312811 0.109434 0.044 Uiso 1 1 calc R
C1 C 0.4979(4) 0.9556(4) 0.1340(2) 0.0448(12) Uani 1 1 d .
H1 H 0.443610 1.021580 0.139902 0.054 Uiso 1 1 calc R
C22 C 1.2809(5) -0.3401(4) 0.0230(2) 0.0522(13) Uani 1 1 d .
H22 H 1.320436 -0.418541 0.016801 0.063 Uiso 1 1 calc R
C19 C 1.0848(4) -0.0021(4) 0.0883(2) 0.0450(12) Uani 1 1 d .
H19 H 1.124340 0.053091 0.068577 0.054 Uiso 1 1 calc R
C9 C 0.6827(4) 0.5550(4) 0.1153(2) 0.0383(11) Uani 1 1 d .
H9 H 0.665505 0.586367 0.076067 0.046 Uiso 1 1 calc R

loop_
_atom_site_aniso_label
_atom_site_aniso_U_11
_atom_site_aniso_U_22
_atom_site_aniso_U_33
_atom_site_aniso_U_23
_atom_site_aniso_U_13
_atom_site_aniso_U_12
Ag1 0.0609(3) 0.0446(2) 0.0540(3) 0.0042(2) 0.0373(2) 0.0027(2)
N3 0.038(2) 0.036(2) 0.034(2) 0.0007(17) 0.0200(19) 0.0012(16)
C8 0.046(3) 0.035(3) 0.039(3) -0.003(2) 0.027(3) -0.001(2)
C18 0.035(2) 0.034(3) 0.034(3) 0.002(2) 0.019(2) 0.003(2)
C27 0.037(3) 0.028(3) 0.040(3) -0.001(2) 0.022(2) 0.0005(19)
N4 0.043(2) 0.032(2) 0.037(2) 0.0035(17) 0.027(2) 0.0048(16)
C4 0.034(2) 0.029(2) 0.042(3) 0.002(2) 0.018(2) 0.002(2)
O1 0.057(2) 0.050(2) 0.066(2) 0.0099(17) 0.042(2) 0.0011(16)
C23 0.047(3) 0.033(3) 0.038(3) 0.003(2) 0.024(2) 0.005(2)
O2 0.067(2) 0.056(2) 0.059(2) 0.0217(19) 0.037(2) 0.0125(18)
C7 0.031(2) 0.032(3) 0.036(3) -0.001(2) 0.016(2) -0.0027(19)
C16 0.037(3) 0.036(3) 0.048(3) 0.003(2) 0.029(2) -0.001(2)
C2 0.053(3) 0.041(3) 0.041(3) -0.001(2) 0.028(3) 0.001(2)
N2 0.039(2) 0.032(2) 0.037(2) 0.0008(18) 0.020(2) -0.0008(17)
N1 0.041(2) 0.036(2) 0.042(2) 0.0038(18) 0.022(2) 0.0017(17)
C24 0.043(3) 0.032(3) 0.036(3) 0.001(2) 0.025(3) 0.003(2)
N5 0.050(2) 0.038(2) 0.046(3) -0.0010(19) 0.031(2) 0.0054(18)
C6 0.038(3) 0.040(3) 0.032(3) 0.000(2) 0.016(2) 0.001(2)
C3 0.041(3) 0.039(3) 0.035(3) 0.000(2) 0.019(2) 0.002(2)
C30 0.049(3) 0.027(3) 0.049(3) -0.003(2) 0.029(3) -0.005(2)
C11 0.035(2) 0.039(3) 0.038(3) -0.002(2) 0.024(2) 0.005(2)
C26 0.036(3) 0.032(3) 0.046(3) 0.005(2) 0.019(2) 0.005(2)
C13 0.040(3) 0.034(3) 0.039(3) 0.005(2) 0.023(2) 0.007(2)
C15 0.031(2) 0.034(3) 0.030(3) 0.001(2) 0.016(2) -0.0001(19)
C14 0.029(2) 0.036(3) 0.033(3) -0.001(2) 0.017(2) -0.0021(19)
C12 0.032(2) 0.038(3) 0.030(3) -0.001(2) 0.013(2) -0.001(2)
C5 0.042(3) 0.035(3) 0.034(3) -0.006(2) 0.018(2) 0.003(2)
C21 0.093(4) 0.027(3) 0.075(4) 0.008(2) 0.062(4) 0.008(2)
C10 0.032(2) 0.027(2) 0.038(3) -0.002(2) 0.017(2) -0.0006(19)
C28 0.035(3) 0.050(3) 0.046(3) 0.000(2) 0.023(3) -0.004(2)
C25 0.041(3) 0.032(3) 0.052(3) 0.000(2) 0.029(3) 0.002(2)
C29 0.033(3) 0.053(3) 0.032(3) 0.004(2) 0.014(2) 0.003(2)
C20 0.058(3) 0.027(3) 0.058(3) 0.002(2) 0.039(3) 0.003(2)
C17 0.043(3) 0.027(3) 0.046(3) -0.003(2) 0.023(3) -0.001(2)
C1 0.051(3) 0.038(3) 0.054(3) 0.000(3) 0.030(3) 0.008(2)
C22 0.082(4) 0.031(3) 0.064(4) 0.001(3) 0.050(3) 0.011(2)
C19 0.061(3) 0.037(3) 0.057(3) 0.007(2) 0.045(3) 0.003(2)
C9 0.049(3) 0.034(3) 0.037(3) 0.002(2) 0.022(3) -0.001(2)

loop_
_atom_type_symbol
_atom_type_description
_atom_type_scat_dispersion_real
_atom_type_scat_dispersion_imag
_atom_type_scat_source
C C 0.0033 0.0016 'International Tables Vol C Tables 4.2.6.8 and 6.1.1.4'
H H 0.0000 0.0000 'International Tables Vol C Tables 4.2.6.8 and 6.1.1.4'
Ag Ag -0.8971 1.1015 'International Tables Vol C Tables 4.2.6.8 and 6.1.1.4'
N N 0.0061 0.0033 'International Tables Vol C Tables 4.2.6.8 and 6.1.1.4'
O O 0.0106 0.0060 'International Tables Vol C Tables 4.2.6.8 and 6.1.1.4'

loop_
_geom_angle_atom_site_label_1
_geom_angle_atom_site_label_2
_geom_angle_atom_site_label_3
_geom_angle
_geom_angle_site_symmetry_1
_geom_angle_site_symmetry_3
N1 Ag1 O1 111.95(11) . 2_665
N1 Ag1 N5 138.58(13) . 3_765
N5 Ag1 O1 109.06(12) 3_765 2_665
C14 N3 C10 117.8(3) . .
C7 C8 H8 119.2 . .
C9 C8 H8 119.2 . .
C9 C8 C7 121.6(4) . .
C17 C18 N4 120.1(4) . .
C19 C18 N4 120.3(3) . .
C19 C18 C17 119.6(4) . .
C26 C27 C30 121.4(4) . .
C28 C27 C30 120.6(4) . .
C28 C27 C26 118.0(4) . .
C23 N4 C18 126.4(3) . .
C23 N4 C21 105.8(3) . .
C21 N4 C18 127.4(3) . .
C5 C4 N2 119.2(4) . .
C5 C4 C9 120.7(4) . .
C9 C4 N2 120.1(4) . .
C30 O1 Ag1 116.7(3) . 2_635
N4 C23 H23 124.0 . .
N5 C23 N4 111.9(4) . .
N5 C23 H23 124.0 . .
C8 C7 C6 117.4(4) . .
C8 C7 C10 121.1(4) . .
C6 C7 C10 121.4(4) . .
C15 C16 H16 119.6 . .
C17 C16 H16 119.6 . .
C17 C16 C15 120.7(4) . .
N2 C2 H2 126.7 . .
C1 C2 H2 126.7 . .
C1 C2 N2 106.6(4) . .
C2 N2 C4 126.7(3) . .
C3 N2 C4 127.3(3) . .
C3 N2 C2 106.0(3) . .
C3 N1 Ag1 125.2(3) . .
C3 N1 C1 105.8(3) . .
C1 N1 Ag1 128.8(3) . .
C25 C24 C12 120.9(4) . .
C25 C24 C29 118.2(4) . .
C29 C24 C12 120.9(4) . .
C23 N5 Ag1 121.8(3) . 3_765
C23 N5 C22 105.7(3) . .
C22 N5 Ag1 131.9(3) . 3_765
C7 C6 H6 119.7 . .
C5 C6 C7 120.7(4) . .
C5 C6 H6 119.7 . .
N2 C3 H3 124.3 . .
N1 C3 N2 111.5(4) . .
N1 C3 H3 124.3 . .
O1 C30 C27 115.5(4) . .
O2 C30 C27 117.9(4) . .
O2 C30 O1 126.5(4) . .
C12 C11 H11 119.7 . .
C12 C11 C10 120.6(4) . .
C10 C11 H11 119.7 . .
C27 C26 H26 119.5 . .
C27 C26 C25 121.0(4) . .
C25 C26 H26 119.5 . .
C14 C13 H13 120.0 . .
C14 C13 C12 120.0(4) . .
C12 C13 H13 120.0 . .
C16 C15 C14 122.3(3) . .
C20 C15 C16 117.4(4) . .
C20 C15 C14 120.3(4) . .
N3 C14 C13 122.6(4) . .
N3 C14 C15 116.0(3) . .
C13 C14 C15 121.4(4) . .
C11 C12 C24 120.8(4) . .
C11 C12 C13 116.8(4) . .
C13 C12 C24 122.4(4) . .
C4 C5 C6 120.3(4) . .
C4 C5 H5 119.9 . .
C6 C5 H5 119.9 . .
N4 C21 H21 126.5 . .
C22 C21 N4 107.0(4) . .
C22 C21 H21 126.5 . .
N3 C10 C7 116.7(3) . .
N3 C10 C11 122.0(4) . .
C11 C10 C7 121.3(4) . .
C27 C28 H28 119.3 . .
C27 C28 C29 121.4(4) . .
C29 C28 H28 119.3 . .
C24 C25 C26 120.4(4) . .
C24 C25 H25 119.8 . .
C26 C25 H25 119.8 . .
C24 C29 H29 119.6 . .
C28 C29 C24 120.9(4) . .
C28 C29 H29 119.6 . .
C15 C20 H20 118.6 . .
C15 C20 C19 122.7(4) . .
C19 C20 H20 118.6 . .
C18 C17 H17 119.8 . .
C16 C17 C18 120.5(4) . .
C16 C17 H17 119.8 . .
C2 C1 N1 110.1(4) . .
C2 C1 H1 124.9 . .
N1 C1 H1 124.9 . .
N5 C22 H22 125.2 . .
C21 C22 N5 109.6(4) . .
C21 C22 H22 125.2 . .
C18 C19 C20 119.0(4) . .
C18 C19 H19 120.5 . .
C20 C19 H19 120.5 . .
C8 C9 H9 120.4 . .
C4 C9 C8 119.2(4) . .
C4 C9 H9 120.4 . .

loop_
_geom_bond_atom_site_label_1
_geom_bond_atom_site_label_2
_geom_bond_distance
_geom_bond_site_symmetry_2
Ag1 O1 2.337(3) 2_665
Ag1 N1 2.179(3) .
Ag1 N5 2.179(3) 3_765
N3 C14 1.343(5) .
N3 C10 1.345(4) .
C8 H8 0.9300 .
C8 C7 1.390(5) .
C8 C9 1.384(5) .
C18 N4 1.431(4) .
C18 C17 1.381(5) .
C18 C19 1.373(5) .
C27 C30 1.526(6) .
C27 C26 1.389(5) .
C27 C28 1.377(6) .
N4 C23 1.352(4) .
N4 C21 1.369(5) .
C4 N2 1.429(5) .
C4 C5 1.367(5) .
C4 C9 1.375(5) .
O1 C30 1.254(5) .
C23 H23 0.9300 .
C23 N5 1.301(5) .
O2 C30 1.227(5) .
C7 C6 1.403(5) .
C7 C10 1.488(5) .
C16 H16 0.9300 .
C16 C15 1.391(5) .
C16 C17 1.375(5) .
C2 H2 0.9300 .
C2 N2 1.383(5) .
C2 C1 1.339(5) .
N2 C3 1.355(5) .
N1 C3 1.313(5) .
N1 C1 1.369(5) .
C24 C12 1.485(5) .
C24 C25 1.387(5) .
C24 C29 1.389(5) .
N5 C22 1.369(5) .
C6 H6 0.9300 .
C6 C5 1.379(5) .
C3 H3 0.9300 .
C11 H11 0.9300 .
C11 C12 1.379(5) .
C11 C10 1.392(5) .
C26 H26 0.9300 .
C26 C25 1.389(5) .
C13 H13 0.9300 .
C13 C14 1.386(5) .
C13 C12 1.394(5) .
C15 C14 1.492(5) .
C15 C20 1.369(5) .
C5 H5 0.9300 .
C21 H21 0.9300 .
C21 C22 1.340(5) .
C28 H28 0.9300 .
C28 C29 1.377(5) .
C25 H25 0.9300 .
C29 H29 0.9300 .
C20 H20 0.9300 .
C20 C19 1.380(5) .
C17 H17 0.9300 .
C1 H1 0.9300 .
C22 H22 0.9300 .
C19 H19 0.9300 .
C9 H9 0.9300 .
